data_2225375
loop_
_publ_author_name
'Naveenkumar, H. S.'
'Sadikun, Amirin'
'Ibrahim, Pazilah'
'Yeap, Chin Sing'
'Fun, Hoong-Kun'

_publ_section_title
;
 (<i>E</i>)-<i>N</i>'-(2,4,5-Trifluorobenzylidene)isonicotinohydrazide
 monohydrate
;
_journal_coeditor_code SJ2725
_journal_issue 3
_journal_name_full 'Acta Crystallographica Section E'
_journal_page_first o579
_journal_paper_doi 10.1107/S1600536810004514
_journal_volume 66
_journal_year 2010
_chemical_formula_iupac 'C13 H8 F3 N3 O, H2 O'
_chemical_formula_moiety 'C13 H8 F3 N3 O, H2 O'
_chemical_formula_sum 'C13 H10 F3 N3 O2'
_chemical_formula_weight 297.24
_chemical_name_systematic
;
(<i>E</i>)-<i>N</i>'-(2,4,5-Trifluorobenzylidene)isonicotinohydrazide
monohydrate
;
_space_group_IT_number 2
_symmetry_cell_setting triclinic
_symmetry_space_group_name_Hall '-P 1'
_symmetry_space_group_name_H-M 'P -1'
_atom_sites_solution_hydrogens geom
_atom_sites_solution_primary direct
_atom_sites_solution_secondary difmap
_audit_creation_method SHELXL-97
_cell_angle_alpha 88.6160(10)
_cell_angle_beta 86.5560(10)
_cell_angle_gamma 76.0560(10)
_cell_formula_units_Z 2
_cell_length_a 4.92410(10)
_cell_length_b 6.39150(10)
_cell_length_c 21.3387(2)
_cell_measurement_reflns_used 6031
_cell_measurement_temperature 296
_cell_measurement_theta_max 30.80
_cell_measurement_theta_min 2.87
_cell_volume 650.580(18)
_computing_cell_refinement 'SAINT (Bruker, 2009)'
_computing_data_collection 'APEX2 (Bruker, 2009)'
_computing_data_reduction 'SAINT (Bruker, 2009)'
_computing_molecular_graphics 'SHELXTL (Sheldrick, 2008)'
_computing_publication_material
;
SHELXTL (Sheldrick, 2008) and PLATON (Spek, 2009)
;
_computing_structure_refinement 'SHELXTL (Sheldrick, 2008)'
_computing_structure_solution 'SHELXTL (Sheldrick, 2008)'
_diffrn_ambient_temperature 296
_diffrn_measured_fraction_theta_full 0.991
_diffrn_measured_fraction_theta_max 0.991
_diffrn_measurement_device_type
;
Bruker SMART APEXII CCD area-detector diffractometer
;
_diffrn_measurement_method '\f and \w scans'
_diffrn_radiation_monochromator graphite
_diffrn_radiation_source 'fine-focus sealed tube'
_diffrn_radiation_type MoK\a
_diffrn_radiation_wavelength 0.71073
_diffrn_reflns_av_R_equivalents 0.0217
_diffrn_reflns_av_sigmaI/netI 0.0207
_diffrn_reflns_limit_h_max 7
_diffrn_reflns_limit_h_min -6
_diffrn_reflns_limit_k_max 9
_diffrn_reflns_limit_k_min -9
_diffrn_reflns_limit_l_max 29
_diffrn_reflns_limit_l_min -30
_diffrn_reflns_number 14710
_diffrn_reflns_theta_full 30.81
_diffrn_reflns_theta_max 30.81
_diffrn_reflns_theta_min 2.87
_diffrn_standards_number 0
_exptl_absorpt_coefficient_mu 0.133
_exptl_absorpt_correction_T_max 0.9835
_exptl_absorpt_correction_T_min 0.9584
_exptl_absorpt_correction_type multi-scan
_exptl_absorpt_process_details '(<i>SADABS</i>; Bruker, 2009)'
_exptl_crystal_colour colourless
_exptl_crystal_density_diffrn 1.517
_exptl_crystal_density_method 'not measured'
_exptl_crystal_description plate
_exptl_crystal_F_000 304
_exptl_crystal_size_max 0.32
_exptl_crystal_size_mid 0.32
_exptl_crystal_size_min 0.13
_refine_diff_density_max 0.266
_refine_diff_density_min -0.219
_refine_ls_extinction_method none
_refine_ls_goodness_of_fit_ref 1.048
_refine_ls_hydrogen_treatment refall
_refine_ls_matrix_type full
_refine_ls_number_parameters 230
_refine_ls_number_reflns 4024
_refine_ls_number_restraints 0
_refine_ls_restrained_S_all 1.048
_refine_ls_R_factor_all 0.0694
_refine_ls_R_factor_gt 0.0464
_refine_ls_shift/su_max 0.000
_refine_ls_shift/su_mean <0.001
_refine_ls_structure_factor_coef Fsqd
_refine_ls_weighting_details 'calc w=1/[\s^2^(Fo^2^)+(0.0764P)^2^+0.0515P] where P=(Fo^2^+2Fc^2^)/3'
_refine_ls_weighting_scheme calc
_refine_ls_wR_factor_gt 0.1305
_refine_ls_wR_factor_ref 0.1464
_reflns_number_gt 2730
_reflns_number_total 4024
_reflns_threshold_expression I>2\s(I)
_cod_data_source_file sj2725.cif
_cod_data_source_block I
_cod_depositor_comments
;
The following automatic conversions were performed:
'_symmetry_cell_setting' value 'Triclinic' changed to 'triclinic'
according to '/home/saulius/struct/CIF-dictionaries/cif_core.dic'
dictionary named 'cif_core.dic' version 2.4.1 from 2010-06-29.

Automatic conversion script
Id: cif_fix_enum 1527 2010-12-29 10:47:43Z saulius 

The following automatic conversions were performed:

'_symmetry_cell_setting' value 'Triclinic' changed to 'triclinic'
according to /home/saulius/struct/CIF-dictionaries/cif_core.dic
dictionary named 'cif_core.dic' version 2.4.1 from 2010-06-29.

Automatic conversion script
Id: cif_fix_values 1715 2011-07-08 13:25:40Z adriana 
;
_cod_database_code 2225375
_cod_database_fobs_code 2225375

loop_
_symmetry_equiv_pos_as_xyz
'x, y, z'
'-x, -y, -z'

loop_
_atom_site_type_symbol
_atom_site_label
_atom_site_fract_x
_atom_site_fract_y
_atom_site_fract_z
_atom_site_U_iso_or_equiv
_atom_site_adp_type
_atom_site_calc_flag
_atom_site_refinement_flags
_atom_site_occupancy
_atom_site_disorder_assembly
_atom_site_disorder_group
F F1 1.20930(18) 0.63383(14) 0.34682(4) 0.0667(3) Uani d . 1 . .
F F2 1.2581(2) 1.19398(18) 0.48033(4) 0.0824(3) Uani d . 1 . .
F F3 0.8111(2) 1.44958(15) 0.42966(5) 0.0834(3) Uani d . 1 . .
O O1 0.1646(2) 1.24750(13) 0.19113(5) 0.0552(3) Uani d . 1 . .
N N1 0.5532(2) 1.00798(15) 0.25981(4) 0.0386(2) Uani d . 1 . .
N N2 0.4249(2) 0.91747(15) 0.21550(4) 0.0377(2) Uani d . 1 . .
N N3 -0.1882(3) 0.7926(2) 0.04246(6) 0.0592(3) Uani d . 1 . .
C C1 1.1071(3) 0.8366(2) 0.36730(6) 0.0431(3) Uani d . 1 . .
C C2 1.2389(3) 0.9080(3) 0.41488(6) 0.0532(3) Uani d . 1 . .
C C3 1.1375(3) 1.1151(3) 0.43436(6) 0.0533(3) Uani d . 1 . .
C C4 0.9082(3) 1.2479(2) 0.40781(6) 0.0520(3) Uani d . 1 . .
C C5 0.7792(3) 1.1753(2) 0.36057(6) 0.0465(3) Uani d . 1 . .
C C6 0.8779(2) 0.96531(19) 0.33900(5) 0.0381(3) Uani d . 1 . .
C C7 0.7429(2) 0.87952(19) 0.28944(5) 0.0391(3) Uani d . 1 . .
C C8 0.2279(2) 1.05161(17) 0.18276(5) 0.0381(3) Uani d . 1 . .
C C9 0.0888(2) 0.95209(18) 0.13457(5) 0.0381(3) Uani d . 1 . .
C C10 -0.1271(3) 1.0858(2) 0.10359(6) 0.0469(3) Uani d . 1 . .
C C11 -0.2587(3) 0.9994(3) 0.05883(6) 0.0549(3) Uani d . 1 . .
C C12 0.0208(4) 0.6670(3) 0.07203(7) 0.0645(4) Uani d . 1 . .
C C13 0.1642(3) 0.7368(2) 0.11825(7) 0.0555(4) Uani d . 1 . .
O O1W 0.6042(3) 0.46898(15) 0.22162(5) 0.0567(3) Uani d . 1 . .
H H2A 1.388(4) 0.807(3) 0.4315(9) 0.079(5) Uiso d . 1 . .
H H5A 0.619(4) 1.275(3) 0.3436(8) 0.069(5) Uiso d . 1 . .
H H7A 0.798(3) 0.727(2) 0.2805(7) 0.054(4) Uiso d . 1 . .
H H10A -0.178(3) 1.237(3) 0.1110(7) 0.061(4) Uiso d . 1 . .
H H11A -0.398(4) 1.092(3) 0.0388(8) 0.069(5) Uiso d . 1 . .
H H12A 0.087(4) 0.519(3) 0.0585(9) 0.084(6) Uiso d . 1 . .
H H13A 0.316(4) 0.636(3) 0.1371(8) 0.073(5) Uiso d . 1 . .
H H1N2 0.479(3) 0.776(3) 0.2116(8) 0.067(5) Uiso d . 1 . .
H H1W1 0.759(4) 0.402(3) 0.2127(8) 0.071(6) Uiso d . 1 . .
H H2W1 0.499(4) 0.384(4) 0.2232(10) 0.099(7) Uiso d . 1 . .

loop_
_atom_site_aniso_label
_atom_site_aniso_U_11
_atom_site_aniso_U_22
_atom_site_aniso_U_33
_atom_site_aniso_U_12
_atom_site_aniso_U_13
_atom_site_aniso_U_23
F1 0.0610(5) 0.0571(5) 0.0724(6) 0.0110(4) -0.0253(4) -0.0153(4)
F2 0.0779(6) 0.1120(8) 0.0649(6) -0.0278(6) -0.0330(5) -0.0306(5)
F3 0.0999(8) 0.0612(5) 0.0897(7) -0.0114(5) -0.0295(6) -0.0347(5)
O1 0.0565(6) 0.0337(4) 0.0772(6) -0.0068(4) -0.0346(5) -0.0034(4)
N1 0.0405(5) 0.0378(5) 0.0402(5) -0.0114(4) -0.0145(4) -0.0050(4)
N2 0.0408(5) 0.0331(5) 0.0412(5) -0.0087(4) -0.0177(4) -0.0039(4)
N3 0.0653(8) 0.0712(8) 0.0501(6) -0.0285(6) -0.0241(5) -0.0041(6)
C1 0.0381(6) 0.0491(7) 0.0410(6) -0.0062(5) -0.0103(5) -0.0040(5)
C2 0.0407(7) 0.0730(9) 0.0446(7) -0.0073(6) -0.0172(5) -0.0031(6)
C3 0.0490(7) 0.0758(9) 0.0409(6) -0.0220(7) -0.0140(5) -0.0131(6)
C4 0.0593(8) 0.0503(7) 0.0499(7) -0.0161(6) -0.0125(6) -0.0129(5)
C5 0.0492(7) 0.0431(6) 0.0480(7) -0.0086(5) -0.0183(5) -0.0049(5)
C6 0.0377(6) 0.0422(6) 0.0367(5) -0.0119(4) -0.0110(4) -0.0020(4)
C7 0.0411(6) 0.0361(5) 0.0415(6) -0.0091(4) -0.0139(5) -0.0039(4)
C8 0.0372(6) 0.0355(5) 0.0442(6) -0.0107(4) -0.0138(5) -0.0013(4)
C9 0.0378(6) 0.0433(6) 0.0375(6) -0.0153(5) -0.0126(4) -0.0005(4)
C10 0.0449(7) 0.0509(7) 0.0451(7) -0.0084(5) -0.0161(5) -0.0017(5)
C11 0.0484(7) 0.0724(9) 0.0459(7) -0.0138(7) -0.0216(6) 0.0011(6)
C12 0.0858(11) 0.0528(8) 0.0630(9) -0.0250(8) -0.0335(8) -0.0060(7)
C13 0.0671(9) 0.0427(7) 0.0603(8) -0.0132(6) -0.0322(7) -0.0036(6)
O1W 0.0608(7) 0.0322(4) 0.0771(7) -0.0067(4) -0.0194(5) -0.0063(4)

loop_
_atom_type_symbol
_atom_type_description
_atom_type_scat_dispersion_real
_atom_type_scat_dispersion_imag
_atom_type_scat_source
C C 0.0033 0.0016 'International Tables Vol C Tables 4.2.6.8 and 6.1.1.4'
H H 0.0000 0.0000 'International Tables Vol C Tables 4.2.6.8 and 6.1.1.4'
N N 0.0061 0.0033 'International Tables Vol C Tables 4.2.6.8 and 6.1.1.4'
O O 0.0106 0.0060 'International Tables Vol C Tables 4.2.6.8 and 6.1.1.4'
F F 0.0171 0.0103 'International Tables Vol C Tables 4.2.6.8 and 6.1.1.4'

loop_
_geom_angle_atom_site_label_1
_geom_angle_atom_site_label_2
_geom_angle_atom_site_label_3
_geom_angle_site_symmetry_1
_geom_angle_site_symmetry_3
_geom_angle
_geom_angle_publ_flag
C7 N1 N2 . . 116.55(9) ?
C8 N2 N1 . . 117.36(9) ?
C8 N2 H1N2 . . 126.2(11) ?
N1 N2 H1N2 . . 116.5(11) ?
C12 N3 C11 . . 116.24(11) ?
F1 C1 C2 . . 118.25(11) ?
F1 C1 C6 . . 118.70(10) ?
C2 C1 C6 . . 123.04(12) ?
C3 C2 C1 . . 117.80(12) ?
C3 C2 H2A . . 126.1(11) ?
C1 C2 H2A . . 116.1(11) ?
F2 C3 C2 . . 120.48(12) ?
F2 C3 C4 . . 118.53(13) ?
C2 C3 C4 . . 120.99(11) ?
F3 C4 C5 . . 120.41(12) ?
F3 C4 C3 . . 118.89(11) ?
C5 C4 C3 . . 120.70(12) ?
C4 C5 C6 . . 120.06(12) ?
C4 C5 H5A . . 117.3(10) ?
C6 C5 H5A . . 122.7(10) ?
C1 C6 C5 . . 117.41(10) ?
C1 C6 C7 . . 120.67(11) ?
C5 C6 C7 . . 121.89(10) ?
N1 C7 C6 . . 118.93(10) ?
N1 C7 H7A . . 121.8(9) ?
C6 C7 H7A . . 119.2(9) ?
O1 C8 N2 . . 122.04(9) ?
O1 C8 C9 . . 120.84(10) ?
N2 C8 C9 . . 117.12(9) ?
C13 C9 C10 . . 117.67(10) ?
C13 C9 C8 . . 124.60(10) ?
C10 C9 C8 . . 117.72(10) ?
C11 C10 C9 . . 119.15(12) ?
C11 C10 H10A . . 119.8(9) ?
C9 C10 H10A . . 121.0(9) ?
N3 C11 C10 . . 123.93(13) ?
N3 C11 H11A . . 119.1(11) ?
C10 C11 H11A . . 116.9(11) ?
N3 C12 C13 . . 124.42(14) ?
N3 C12 H12A . . 117.9(11) ?
C13 C12 H12A . . 117.5(11) ?
C9 C13 C12 . . 118.58(13) ?
C9 C13 H13A . . 121.8(10) ?
C12 C13 H13A . . 119.6(10) ?
H1W1 O1W H2W1 . . 108.0(19) ?

loop_
_geom_bond_atom_site_label_1
_geom_bond_atom_site_label_2
_geom_bond_site_symmetry_2
_geom_bond_distance
_geom_bond_publ_flag
F1 C1 . 1.3454(15) ?
F2 C3 . 1.3445(13) ?
F3 C4 . 1.3463(16) ?
O1 C8 . 1.2299(13) ?
N1 C7 . 1.2737(15) ?
N1 N2 . 1.3791(11) ?
N2 C8 . 1.3477(14) ?
N2 H1N2 . 0.881(18) ?
N3 C12 . 1.326(2) ?
N3 C11 . 1.3324(19) ?
C1 C2 . 1.3800(17) ?
C1 C6 . 1.3877(16) ?
C2 C3 . 1.363(2) ?
C2 H2A . 0.93(2) ?
C3 C4 . 1.381(2) ?
C4 C5 . 1.3699(16) ?
C5 C6 . 1.3922(17) ?
C5 H5A . 0.969(18) ?
C6 C7 . 1.4660(14) ?
C7 H7A . 0.965(15) ?
C8 C9 . 1.5025(14) ?
C9 C13 . 1.3835(17) ?
C9 C10 . 1.3843(17) ?
C10 C11 . 1.3821(17) ?
C10 H10A . 0.953(16) ?
C11 H11A . 0.911(19) ?
C12 C13 . 1.3882(17) ?
C12 H12A . 0.966(19) ?
C13 H13A . 0.963(18) ?
O1W H1W1 . 0.79(2) ?
O1W H2W1 . 0.83(2) ?

loop_
_geom_hbond_atom_site_label_D
_geom_hbond_atom_site_label_H
_geom_hbond_atom_site_label_A
_geom_hbond_site_symmetry_A
_geom_hbond_distance_DH
_geom_hbond_distance_HA
_geom_hbond_distance_DA
_geom_hbond_angle_DHA
_geom_hbond_publ_flag
N2 H1N2 O1W . 0.883(19) 1.921(19) 2.7910(13) 168.1(16) yes
O1W H1W1 O1 1_645 0.79(2) 2.03(2) 2.8263(17) 176.3(18) yes
O1W H2W1 O1 1_545 0.84(2) 2.19(2) 2.9670(17) 155(2) yes
O1W H2W1 N1 1_545 0.84(2) 2.47(2) 3.1024(14) 133.7(19) yes
C7 H7A O1W . 0.967(13) 2.492(14) 3.2576(16) 135.9(12) yes
C13 H13A O1W . 0.963(19) 2.427(18) 3.3308(19) 156.2(14) yes

loop_
_geom_torsion_atom_site_label_1
_geom_torsion_atom_site_label_2
_geom_torsion_atom_site_label_3
_geom_torsion_atom_site_label_4
_geom_torsion_site_symmetry_1
_geom_torsion_site_symmetry_2
_geom_torsion_site_symmetry_3
_geom_torsion_site_symmetry_4
_geom_torsion
_geom_torsion_publ_flag
C7 N1 N2 C8 . . . . -178.64(11) ?
F1 C1 C2 C3 . . . . 178.60(12) ?
C6 C1 C2 C3 . . . . -0.2(2) ?
C1 C2 C3 F2 . . . . -179.70(12) ?
C1 C2 C3 C4 . . . . 0.8(2) ?
F2 C3 C4 F3 . . . . -1.2(2) ?
C2 C3 C4 F3 . . . . 178.33(14) ?
F2 C3 C4 C5 . . . . 179.61(13) ?
C2 C3 C4 C5 . . . . -0.8(2) ?
F3 C4 C5 C6 . . . . -178.86(13) ?
C3 C4 C5 C6 . . . . 0.3(2) ?
F1 C1 C6 C5 . . . . -179.11(12) ?
C2 C1 C6 C5 . . . . -0.3(2) ?
F1 C1 C6 C7 . . . . 2.38(18) ?
C2 C1 C6 C7 . . . . -178.84(12) ?
C4 C5 C6 C1 . . . . 0.3(2) ?
C4 C5 C6 C7 . . . . 178.75(12) ?
N2 N1 C7 C6 . . . . -177.37(10) ?
C1 C6 C7 N1 . . . . -172.44(12) ?
C5 C6 C7 N1 . . . . 9.12(19) ?
N1 N2 C8 O1 . . . . 0.66(18) ?
N1 N2 C8 C9 . . . . -179.99(9) ?
O1 C8 C9 C13 . . . . 174.03(13) ?
N2 C8 C9 C13 . . . . -5.32(19) ?
O1 C8 C9 C10 . . . . -4.90(18) ?
N2 C8 C9 C10 . . . . 175.74(11) ?
C13 C9 C10 C11 . . . . 0.8(2) ?
C8 C9 C10 C11 . . . . 179.78(12) ?
C12 N3 C11 C10 . . . . 0.3(2) ?
C9 C10 C11 N3 . . . . -1.0(2) ?
C11 N3 C12 C13 . . . . 0.7(3) ?
C10 C9 C13 C12 . . . . 0.1(2) ?
C8 C9 C13 C12 . . . . -178.85(13) ?
N3 C12 C13 C9 . . . . -0.9(3) ?

loop_
_cod_related_entry_id
_cod_related_entry_database
_cod_related_entry_code
1 ChemSpider 30656035
